data_7224717
loop_
_publ_author_name
'Jedhe, Ganesh S.'
'Vijayadas, Kuruppanthara N.'
'Kotmale, Amol'
'Sangtani, Ekta'
'Shinde, Dinesh R.'
'Gonnade, Rajesh G.'
'Rajamohanan, Pattuparambil R.'
'Sanjayan, G. J.'

_publ_section_title
;
 Residue dependent hydrogen bonding preferences in orthanilic acid-based
 short peptide \b-turn motifs
;
_journal_name_full 'RSC Adv.'
_journal_paper_doi 10.1039/C6RA05684A
_journal_year 2016
_chemical_absolute_configuration syn
_chemical_formula_moiety 'C26 H42 N4 O6 S'
_chemical_formula_sum 'C26 H42 N4 O6 S'
_chemical_formula_weight 538.69
_chemical_name_systematic Boc-L-tert-Leu-L-Pro-SAnt-NH-IBu
_space_group_crystal_system monoclinic
_space_group_IT_number 4
_space_group_name_Hall 'P 2yb'
_space_group_name_H-M_alt 'P 1 21 1'
_symmetry_space_group_name_Hall 'P 2yb'
_symmetry_space_group_name_H-M 'P 1 21 1'
_atom_sites_solution_hydrogens mixed
_audit_creation_method SHELXL-2014/7
_audit_update_record
;
2015-12-16 deposited with the CCDC.
2016-03-23 downloaded from the CCDC.
;
_cell_angle_alpha 90
_cell_angle_beta 109.9280(10)
_cell_angle_gamma 90
_cell_formula_units_Z 4
_cell_length_a 9.9914(2)
_cell_length_b 21.9595(4)
_cell_length_c 14.1883(3)
_cell_measurement_reflns_used 9688
_cell_measurement_temperature 200(2)
_cell_measurement_theta_max 25.31
_cell_measurement_theta_min 2.36
_cell_volume 2926.60(10)
_computing_cell_refinement 'Bruker SAINT'
_computing_data_collection 'Bruker APEX2'
_computing_data_reduction 'Bruker SAINT'
_computing_molecular_graphics 'Bruker SHELXTL'
_computing_publication_material 'Bruker SHELXTL'
_computing_structure_refinement 'SHELXL-2014/7 (Sheldrick, 2014)'
_computing_structure_solution 'SHELXS-97 (Sheldrick, 2008)'
_diffrn_ambient_temperature 200(2)
_diffrn_measured_fraction_theta_full 1.000
_diffrn_measured_fraction_theta_max 1.000
_diffrn_measurement_device_type 'Bruker APEX-II CCD'
_diffrn_measurement_method '\f and \w scans'
_diffrn_radiation_monochromator graphite
_diffrn_radiation_type MoK\a
_diffrn_radiation_wavelength 0.71073
_diffrn_reflns_av_R_equivalents 0.0222
_diffrn_reflns_av_unetI/netI 0.0406
_diffrn_reflns_laue_measured_fraction_full 1.000
_diffrn_reflns_laue_measured_fraction_max 1.000
_diffrn_reflns_limit_h_max 12
_diffrn_reflns_limit_h_min -11
_diffrn_reflns_limit_k_max 28
_diffrn_reflns_limit_k_min -24
_diffrn_reflns_limit_l_max 18
_diffrn_reflns_limit_l_min -18
_diffrn_reflns_number 20842
_diffrn_reflns_point_group_measured_fraction_full 0.844
_diffrn_reflns_point_group_measured_fraction_max 0.823
_diffrn_reflns_theta_full 25.242
_diffrn_reflns_theta_max 27.000
_diffrn_reflns_theta_min 1.786
_diffrn_source 'sealed tube'
_exptl_absorpt_coefficient_mu 0.155
_exptl_absorpt_correction_T_max 0.974
_exptl_absorpt_correction_T_min 0.931
_exptl_absorpt_correction_type multi-scan
_exptl_absorpt_process_details 'SADABS(BRUKER, 2006)'
_exptl_crystal_colour COLOURLESS
_exptl_crystal_density_diffrn 1.223
_exptl_crystal_description PLATE
_exptl_crystal_F_000 1160
_exptl_crystal_recrystallization_method 'Re-crystallisation from solvent: Ethylacetate-petether'
_exptl_crystal_size_max 0.468
_exptl_crystal_size_mid 0.409
_exptl_crystal_size_min 0.171
_refine_diff_density_max 0.308
_refine_diff_density_min -0.307
_refine_diff_density_rms 0.040
_refine_ls_abs_structure_details
;
 Flack x determined using 3012 quotients [(I+)-(I-)]/[(I+)+(I-)]
 (Parsons, Flack and Wagner, Acta Cryst. B69 (2013) 249-259).
;
_refine_ls_abs_structure_Flack 0.05(2)
_refine_ls_extinction_method none
_refine_ls_goodness_of_fit_ref 1.070
_refine_ls_hydrogen_treatment mixed
_refine_ls_matrix_type full
_refine_ls_number_parameters 699
_refine_ls_number_reflns 10509
_refine_ls_number_restraints 1
_refine_ls_restrained_S_all 1.070
_refine_ls_R_factor_all 0.0561
_refine_ls_R_factor_gt 0.0467
_refine_ls_shift/su_max 0.001
_refine_ls_shift/su_mean 0.000
_refine_ls_structure_factor_coef Fsqd
_refine_ls_weighting_details 'w=1/[\s^2^(Fo^2^)+(0.0150P)^2^+1.1842P] where P=(Fo^2^+2Fc^2^)/3'
_refine_ls_weighting_scheme calc
_refine_ls_wR_factor_gt 0.0759
_refine_ls_wR_factor_ref 0.0796
_reflns_Friedel_coverage 0.604
_reflns_friedel_fraction_full 0.679
_reflns_friedel_fraction_max 0.637
_reflns_number_gt 9190
_reflns_number_total 10509
_reflns_threshold_expression 'I > 2\s(I)'
_cod_data_source_file c6ra05684a2.cif
_cod_data_source_block 8
_cod_depositor_comments
;
The following automatic conversions were performed:

'_exptl_absorpt_correction_type' value 'MULTI-SCAN' changed to
'multi-scan' according to
/usr/data/users/saulius/crontab/automatic-downloads/rss-feeds/RSC/lib/dictionaries/cif_core.dic
dictionary named 'cif_core.dic' version 2.4.2 from 2011-04-26.

Automatic conversion script
Id: cif_fix_values 4268 2015-11-12 08:31:59Z antanas 
;
_cod_database_code 7224717
_shelx_shelxl_version_number 2014/7
_shelx_space_group_comment
;
The symmetry employed for this shelxl refinement is uniquely defined
by the following loop, which should always be used as a source of
symmetry information in preference to the above space-group names.
They are only intended as comments.
;
_shelx_estimated_absorpt_t_min 0.931
_shelx_estimated_absorpt_t_max 0.974

loop_
_space_group_symop_operation_xyz
'x, y, z'
'-x, y+1/2, -z'

loop_
_atom_site_label
_atom_site_type_symbol
_atom_site_fract_x
_atom_site_fract_y
_atom_site_fract_z
_atom_site_U_iso_or_equiv
_atom_site_adp_type
_atom_site_occupancy
_atom_site_site_symmetry_order
_atom_site_calc_flag
_atom_site_refinement_flags_posn
_atom_site_refinement_flags_adp
S1 S 1.06378(9) -0.16903(4) 1.10152(7) 0.0392(2) Uani 1 1 d . .
S1' S 0.65919(10) 0.16405(4) 0.21255(7) 0.0387(2) Uani 1 1 d . .
O1 O 0.9790(3) 0.06559(10) 0.65135(17) 0.0373(6) Uani 1 1 d . .
O2 O 0.9788(3) 0.15660(11) 0.72603(18) 0.0431(6) Uani 1 1 d . .
O3 O 0.9540(2) 0.00573(10) 0.94703(16) 0.0338(6) Uani 1 1 d . .
O4 O 0.8602(2) 0.00377(10) 1.14354(17) 0.0320(5) Uani 1 1 d . .
O5 O 1.2030(3) -0.14668(13) 1.1140(2) 0.0550(8) Uani 1 1 d . .
O6 O 1.0311(3) -0.23192(12) 1.0791(2) 0.0635(9) Uani 1 1 d . .
O1' O 0.9650(2) -0.08024(12) 0.68876(18) 0.0443(7) Uani 1 1 d . .
O2' O 0.8348(3) -0.15752(12) 0.5951(2) 0.0500(7) Uani 1 1 d . .
O3' O 0.6828(2) 0.00243(11) 0.38293(16) 0.0341(6) Uani 1 1 d . .
O4' O 0.3876(2) -0.00543(12) 0.18836(18) 0.0411(6) Uani 1 1 d . .
O5' O 0.7816(3) 0.13212(13) 0.2084(2) 0.0541(7) Uani 1 1 d . .
O6' O 0.6591(3) 0.22888(12) 0.2168(2) 0.0563(8) Uani 1 1 d . .
N1 N 0.8996(3) 0.07096(12) 0.7790(2) 0.0319(7) Uani 1 1 d . .
H1N H 0.8827 0.0318 0.7681 0.038 Uiso 1 1 calc R U
N2 N 0.9911(3) 0.08883(11) 1.04460(19) 0.0257(6) Uani 1 1 d . .
N3 N 1.0708(3) -0.04647(12) 1.1998(2) 0.0249(6) Uani 1 1 d . .
N4 N 0.9542(3) -0.12863(14) 1.0145(2) 0.0345(7) Uani 1 1 d . .
H3N H 0.9866 -0.1042 0.9780 0.041 Uiso 1 1 calc R U
N1' N 0.7643(3) -0.05934(13) 0.5696(2) 0.0347(7) Uani 1 1 d . .
H1'N H 0.7871 -0.0214 0.5880 0.042 Uiso 1 1 calc R U
N2' N 0.5970(3) -0.08698(12) 0.3107(2) 0.0288(6) Uani 1 1 d . .
N3' N 0.5600(3) 0.03472(14) 0.1366(2) 0.0315(7) Uani 1 1 d . .
N4' N 0.6276(3) 0.13879(15) 0.3093(2) 0.0356(7) Uani 1 1 d . .
C1 C 0.9541(3) 0.10278(16) 0.7194(2) 0.0287(8) Uani 1 1 d . .
C2 C 0.8679(3) 0.10017(15) 0.8611(2) 0.0273(7) Uani 1 1 d . .
H2 H 0.9128 0.1415 0.8718 0.033 Uiso 1 1 calc R U
C3 C 0.7053(4) 0.10811(17) 0.8382(3) 0.0372(9) Uani 1 1 d . .
C4 C 0.6773(4) 0.1432(2) 0.9223(3) 0.0503(11) Uani 1 1 d . .
H4C H 0.5747 0.1498 0.9050 0.075 Uiso 1 1 calc R U
H4A H 0.7260 0.1827 0.9313 0.075 Uiso 1 1 calc R U
H4B H 0.7133 0.1198 0.9847 0.075 Uiso 1 1 calc R U
C5 C 0.6310(4) 0.04635(19) 0.8255(3) 0.0556(11) Uani 1 1 d . .
H5A H 0.6672 0.0235 0.8884 0.083 Uiso 1 1 calc R U
H5C H 0.6500 0.0235 0.7721 0.083 Uiso 1 1 calc R U
H5B H 0.5282 0.0525 0.8077 0.083 Uiso 1 1 calc R U
C6 C 0.6450(4) 0.14610(19) 0.7420(3) 0.0499(11) Uani 1 1 d . .
H6B H 0.6614 0.1247 0.6863 0.075 Uiso 1 1 calc R U
H6C H 0.6927 0.1858 0.7518 0.075 Uiso 1 1 calc R U
H6A H 0.5426 0.1521 0.7267 0.075 Uiso 1 1 calc R U
C7 C 0.9409(3) 0.06153(15) 0.9549(2) 0.0249(7) Uani 1 1 d . .
C8 C 1.0722(3) 0.05242(14) 1.1314(2) 0.0254(7) Uani 1 1 d . .
H8 H 1.1575 0.0348 1.1197 0.031 Uiso 1 1 calc R U
C9 C 1.1204(4) 0.09761(15) 1.2176(2) 0.0324(8) Uani 1 1 d . .
H9B H 1.0486 0.1017 1.2511 0.039 Uiso 1 1 calc R U
H9A H 1.2126 0.0854 1.2677 0.039 Uiso 1 1 calc R U
C10 C 1.1347(4) 0.15611(16) 1.1653(2) 0.0356(8) Uani 1 1 d . .
H10A H 1.2241 0.1567 1.1499 0.043 Uiso 1 1 calc R U
H10B H 1.1322 0.1921 1.2067 0.043 Uiso 1 1 calc R U
C11 C 1.0056(3) 0.15453(15) 1.0700(2) 0.0321(8) Uani 1 1 d . .
H11B H 0.9198 0.1702 1.0820 0.039 Uiso 1 1 calc R U
H11A H 1.0220 0.1787 1.0161 0.039 Uiso 1 1 calc R U
C12 C 0.9864(3) 0.00144(14) 1.1557(2) 0.0229(7) Uani 1 1 d . .
C13 C 1.0252(3) -0.09556(14) 1.2465(2) 0.0251(7) Uani 1 1 d . .
C14 C 1.0259(3) -0.15496(15) 1.2123(2) 0.0301(8) Uani 1 1 d . .
C15 C 0.9931(4) -0.20287(17) 1.2648(3) 0.0466(10) Uani 1 1 d . .
H15 H 0.9958 -0.2436 1.2429 0.056 Uiso 1 1 calc R U
C16 C 0.9566(4) -0.1915(2) 1.3481(3) 0.0548(12) Uani 1 1 d . .
H16 H 0.9366 -0.2244 1.3848 0.066 Uiso 1 1 calc R U
C17 C 0.9492(4) -0.1322(2) 1.3786(3) 0.0487(11) Uani 1 1 d . .
H17 H 0.9206 -0.1244 1.4349 0.058 Uiso 1 1 calc R U
C18 C 0.9827(3) -0.08451(17) 1.3283(2) 0.0339(8) Uani 1 1 d . .
H18 H 0.9769 -0.0439 1.3496 0.041 Uiso 1 1 calc R U
C19 C 0.8008(3) -0.13222(18) 0.9955(3) 0.0354(8) Uani 1 1 d . .
H19A H 0.7721 -0.0980 1.0300 0.043 Uiso 1 1 calc R U
H19B H 0.7794 -0.1707 1.0240 0.043 Uiso 1 1 calc R U
C20 C 0.7148(4) -0.12976(17) 0.8845(3) 0.0357(8) Uani 1 1 d . .
H20 H 0.7509 -0.0953 0.8539 0.043 Uiso 1 1 calc R U
C21 C 0.5598(4) -0.1177(2) 0.8711(3) 0.0508(11) Uani 1 1 d . .
H21C H 0.5238 -0.1504 0.9030 0.076 Uiso 1 1 calc R U
H21B H 0.5037 -0.1162 0.7995 0.076 Uiso 1 1 calc R U
H21A H 0.5517 -0.0787 0.9023 0.076 Uiso 1 1 calc R U
C22 C 0.7299(4) -0.18828(19) 0.8320(3) 0.0518(11) Uani 1 1 d . .
H22C H 0.8301 -0.2007 0.8549 0.078 Uiso 1 1 calc R U
H22A H 0.6965 -0.1816 0.7594 0.078 Uiso 1 1 calc R U
H22B H 0.6728 -0.2204 0.8479 0.078 Uiso 1 1 calc R U
C23 C 1.0528(4) 0.08947(17) 0.5847(3) 0.0359(8) Uani 1 1 d . .
C24 C 1.2000(4) 0.1117(2) 0.6464(3) 0.0583(12) Uani 1 1 d . .
H24A H 1.2533 0.1216 0.6018 0.087 Uiso 1 1 calc R U
H24B H 1.2502 0.0798 0.6934 0.087 Uiso 1 1 calc R U
H24C H 1.1918 0.1482 0.6839 0.087 Uiso 1 1 calc R U
C25 C 1.0614(5) 0.0337(2) 0.5238(3) 0.0641(13) Uani 1 1 d . .
H25C H 0.9650 0.0201 0.4846 0.096 Uiso 1 1 calc R U
H25B H 1.1115 0.0010 0.5691 0.096 Uiso 1 1 calc R U
H25A H 1.1131 0.0440 0.4783 0.096 Uiso 1 1 calc R U
C26 C 0.9644(5) 0.1376(2) 0.5164(3) 0.0589(12) Uani 1 1 d . .
H26A H 0.8699 0.1211 0.4794 0.088 Uiso 1 1 calc R U
H26C H 1.0108 0.1505 0.4690 0.088 Uiso 1 1 calc R U
H26B H 0.9546 0.1727 0.5563 0.088 Uiso 1 1 calc R U
C1' C 0.8544(4) -0.10450(18) 0.6161(3) 0.0328(8) Uani 1 1 d . .
C2' C 0.6303(3) -0.07182(15) 0.4896(2) 0.0305(8) Uani 1 1 d . .
H2' H 0.6175 -0.1170 0.4847 0.037 Uiso 1 1 calc R U
C3' C 0.5009(4) -0.04446(17) 0.5119(3) 0.0366(9) Uani 1 1 d . .
C4' C 0.5119(4) 0.02451(18) 0.5234(3) 0.0500(10) Uani 1 1 d . .
H4'B H 0.4340 0.0396 0.5443 0.075 Uiso 1 1 calc R U
H4'A H 0.5054 0.0430 0.4591 0.075 Uiso 1 1 calc R U
H4'C H 0.6033 0.0353 0.5742 0.075 Uiso 1 1 calc R U
C5' C 0.3638(4) -0.0608(2) 0.4261(3) 0.0606(13) Uani 1 1 d . .
H5'C H 0.3551 -0.1051 0.4196 0.091 Uiso 1 1 calc R U
H5'A H 0.3669 -0.0433 0.3633 0.091 Uiso 1 1 calc R U
H5'B H 0.2816 -0.0443 0.4404 0.091 Uiso 1 1 calc R U
C6' C 0.4953(4) -0.07296(19) 0.6086(3) 0.0495(11) Uani 1 1 d . .
H6'B H 0.5845 -0.0645 0.6633 0.074 Uiso 1 1 calc R U
H6'A H 0.4823 -0.1171 0.5997 0.074 Uiso 1 1 calc R U
H6'C H 0.4155 -0.0556 0.6248 0.074 Uiso 1 1 calc R U
C7' C 0.6394(3) -0.04940(16) 0.3903(2) 0.0276(7) Uani 1 1 d . .
C8' C 0.5988(3) -0.06475(15) 0.2146(2) 0.0300(8) Uani 1 1 d . .
H8' H 0.6984 -0.0558 0.2179 0.036 Uiso 1 1 calc R U
C9' C 0.5367(4) -0.11780(17) 0.1427(3) 0.0389(9) Uani 1 1 d . .
H9'B H 0.4329 -0.1126 0.1086 0.047 Uiso 1 1 calc R U
H9'A H 0.5831 -0.1209 0.0914 0.047 Uiso 1 1 calc R U
C10' C 0.5677(4) -0.17322(19) 0.2093(3) 0.0507(10) Uani 1 1 d . .
H11' H 0.6656 -0.1882 0.2215 0.061 Uiso 1 1 calc R U
H10' H 0.4995 -0.2064 0.1790 0.061 Uiso 1 1 calc R U
C11' C 0.5508(4) -0.15093(16) 0.3057(3) 0.0448(10) Uani 1 1 d . .
H13' H 0.4506 -0.1539 0.3026 0.054 Uiso 1 1 calc R U
H12' H 0.6119 -0.1744 0.3641 0.054 Uiso 1 1 calc R U
C12' C 0.5059(3) -0.00905(17) 0.1812(2) 0.0306(8) Uani 1 1 d . .
C13' C 0.4756(3) 0.08325(16) 0.0809(2) 0.0311(8) Uani 1 1 d . .
C14' C 0.5116(3) 0.14383(16) 0.1046(2) 0.0327(8) Uani 1 1 d . .
C15' C 0.4307(4) 0.18972(19) 0.0445(3) 0.0464(10) Uani 1 1 d . .
H15' H 0.4578 0.2311 0.0594 0.056 Uiso 1 1 calc R U
C16' C 0.3121(4) 0.1760(2) -0.0361(3) 0.0541(12) Uani 1 1 d . .
H16' H 0.2568 0.2076 -0.0766 0.065 Uiso 1 1 calc R U
C17' C 0.2738(4) 0.1162(2) -0.0580(3) 0.0528(12) Uani 1 1 d . .
H17' H 0.1909 0.1065 -0.1132 0.063 Uiso 1 1 calc R U
C18' C 0.3551(4) 0.06992(19) 0.0000(2) 0.0413(9) Uani 1 1 d . .
H18' H 0.3280 0.0287 -0.0160 0.050 Uiso 1 1 calc R U
C19' C 0.5084(3) 0.16224(18) 0.3361(2) 0.0369(8) Uani 1 1 d . .
H19' H 0.4381 0.1292 0.3287 0.044 Uiso 1 1 calc R U
H20' H 0.4610 0.1952 0.2889 0.044 Uiso 1 1 calc R U
C20' C 0.5537(4) 0.18683(19) 0.4429(3) 0.0450(10) Uani 1 1 d . .
C21' C 0.6483(5) 0.2423(2) 0.4563(3) 0.0657(13) Uani 1 1 d . .
H25' H 0.7284 0.2329 0.4337 0.099 Uiso 1 1 calc R U
H27' H 0.6845 0.2539 0.5272 0.099 Uiso 1 1 calc R U
H26' H 0.5933 0.2761 0.4165 0.099 Uiso 1 1 calc R U
C22' C 0.4199(5) 0.2006(2) 0.4687(3) 0.0774(16) Uani 1 1 d . .
H23' H 0.3632 0.2317 0.4229 0.116 Uiso 1 1 calc R U
H24' H 0.4476 0.2154 0.5378 0.116 Uiso 1 1 calc R U
H22' H 0.3633 0.1634 0.4618 0.116 Uiso 1 1 calc R U
C23' C 1.0965(4) -0.1155(2) 0.7395(3) 0.0449(10) Uani 1 1 d . .
C24' C 1.1582(4) -0.1380(2) 0.6613(3) 0.0511(11) Uani 1 1 d . .
H28' H 1.0924 -0.1672 0.6167 0.077 Uiso 1 1 calc R U
H29' H 1.2499 -0.1579 0.6949 0.077 Uiso 1 1 calc R U
H30' H 1.1720 -0.1034 0.6220 0.077 Uiso 1 1 calc R U
C25' C 1.1892(4) -0.0680(3) 0.8089(3) 0.0739(15) Uani 1 1 d . .
H32' H 1.2095 -0.0352 0.7690 0.111 Uiso 1 1 calc R U
H31' H 1.2788 -0.0868 0.8506 0.111 Uiso 1 1 calc R U
H33' H 1.1394 -0.0514 0.8519 0.111 Uiso 1 1 calc R U
C26' C 1.0669(5) -0.1680(2) 0.7980(3) 0.0692(14) Uani 1 1 d . .
H36' H 1.0200 -0.1529 0.8438 0.104 Uiso 1 1 calc R U
H34' H 1.1568 -0.1878 0.8367 0.104 Uiso 1 1 calc R U
H35' H 1.0048 -0.1975 0.7516 0.104 Uiso 1 1 calc R U
H21' H 0.602(3) 0.1548(14) 0.487(2) 0.025(8) Uiso 1 1 d . .
H2'N H 0.645(4) 0.0331(15) 0.141(2) 0.031(10) Uiso 1 1 d . .
H3'N H 0.646(4) 0.1030(16) 0.322(3) 0.033(11) Uiso 1 1 d . .
H2N H 1.152(3) -0.0481(14) 1.198(2) 0.024(9) Uiso 1 1 d . .

loop_
_atom_site_aniso_label
_atom_site_aniso_U_11
_atom_site_aniso_U_22
_atom_site_aniso_U_33
_atom_site_aniso_U_23
_atom_site_aniso_U_13
_atom_site_aniso_U_12
S1 0.0322(5) 0.0353(5) 0.0487(6) -0.0170(5) 0.0118(4) 0.0033(4)
S1' 0.0376(5) 0.0435(6) 0.0393(5) -0.0064(5) 0.0187(4) -0.0078(4)
O1 0.0511(16) 0.0296(14) 0.0407(14) -0.0108(11) 0.0279(12) -0.0045(11)
O2 0.0729(18) 0.0251(14) 0.0425(14) -0.0055(12) 0.0342(13) -0.0039(13)
O3 0.0413(14) 0.0253(14) 0.0350(13) -0.0004(11) 0.0134(11) 0.0012(11)
O4 0.0227(12) 0.0292(13) 0.0447(14) 0.0078(11) 0.0122(11) 0.0038(10)
O5 0.0311(15) 0.072(2) 0.0633(18) -0.0217(15) 0.0180(13) 0.0022(13)
O6 0.071(2) 0.0353(17) 0.078(2) -0.0248(15) 0.0174(17) 0.0066(14)
O1' 0.0259(13) 0.0557(17) 0.0419(15) -0.0047(13) -0.0007(11) 0.0073(12)
O2' 0.0429(15) 0.0348(17) 0.0656(18) 0.0029(14) 0.0099(13) 0.0045(13)
O3' 0.0358(14) 0.0308(14) 0.0368(13) -0.0004(11) 0.0137(11) -0.0076(11)
O4' 0.0263(13) 0.0590(17) 0.0433(15) 0.0108(13) 0.0189(11) 0.0093(12)
O5' 0.0334(14) 0.074(2) 0.0584(17) -0.0181(15) 0.0201(13) -0.0066(13)
O6' 0.078(2) 0.0412(17) 0.0572(18) -0.0059(14) 0.0330(16) -0.0182(15)
N1 0.0461(18) 0.0213(15) 0.0321(15) -0.0039(13) 0.0181(14) -0.0042(13)
N2 0.0272(14) 0.0209(15) 0.0290(15) 0.0027(12) 0.0095(12) 0.0000(11)
N3 0.0203(15) 0.0229(15) 0.0295(15) 0.0016(12) 0.0058(12) 0.0018(12)
N4 0.0298(16) 0.0482(19) 0.0283(15) -0.0058(14) 0.0135(13) -0.0072(14)
N1' 0.0288(15) 0.0307(17) 0.0359(16) 0.0004(13) -0.0003(13) -0.0028(13)
N2' 0.0266(15) 0.0281(16) 0.0310(16) -0.0004(13) 0.0090(12) -0.0004(12)
N3' 0.0226(16) 0.0420(19) 0.0322(16) 0.0017(14) 0.0123(13) 0.0023(14)
N4' 0.0371(17) 0.035(2) 0.0334(17) -0.0024(15) 0.0102(14) 0.0021(14)
C1 0.0317(19) 0.031(2) 0.0227(17) -0.0039(15) 0.0080(14) 0.0019(15)
C2 0.0320(18) 0.0284(19) 0.0229(16) -0.0014(14) 0.0112(14) -0.0003(14)
C3 0.0290(19) 0.047(2) 0.0325(19) 0.0043(17) 0.0070(16) 0.0022(16)
C4 0.035(2) 0.078(3) 0.039(2) 0.001(2) 0.0140(17) 0.014(2)
C5 0.038(2) 0.063(3) 0.061(3) 0.006(2) 0.010(2) -0.009(2)
C6 0.045(2) 0.063(3) 0.038(2) 0.010(2) 0.0091(18) 0.016(2)
C7 0.0219(16) 0.0273(19) 0.0284(18) 0.0016(15) 0.0124(14) -0.0016(14)
C8 0.0191(16) 0.0287(19) 0.0287(17) 0.0031(14) 0.0084(13) 0.0003(13)
C9 0.0296(18) 0.033(2) 0.0303(18) -0.0003(16) 0.0044(15) -0.0106(15)
C10 0.040(2) 0.030(2) 0.0351(19) 0.0011(16) 0.0098(16) -0.0108(16)
C11 0.0348(19) 0.026(2) 0.0359(19) 0.0028(16) 0.0127(16) -0.0012(15)
C12 0.0232(17) 0.0236(17) 0.0210(16) -0.0029(14) 0.0064(13) 0.0005(13)
C13 0.0215(16) 0.0246(18) 0.0252(17) 0.0026(14) 0.0027(13) 0.0020(13)
C14 0.0277(18) 0.025(2) 0.0339(19) -0.0008(15) 0.0054(15) 0.0028(14)
C15 0.045(2) 0.024(2) 0.064(3) 0.009(2) 0.009(2) 0.0015(17)
C16 0.056(3) 0.048(3) 0.057(3) 0.031(2) 0.016(2) 0.001(2)
C17 0.045(2) 0.068(3) 0.032(2) 0.016(2) 0.0115(18) 0.005(2)
C18 0.0341(19) 0.038(2) 0.0258(18) -0.0012(16) 0.0053(15) 0.0018(16)
C19 0.0295(19) 0.045(2) 0.0349(19) -0.0102(17) 0.0144(16) -0.0025(16)
C20 0.034(2) 0.038(2) 0.0345(19) 0.0036(17) 0.0112(16) -0.0070(16)
C21 0.035(2) 0.068(3) 0.045(2) 0.012(2) 0.0086(18) -0.004(2)
C22 0.052(3) 0.067(3) 0.042(2) -0.020(2) 0.024(2) -0.026(2)
C23 0.036(2) 0.044(2) 0.0333(19) -0.0072(17) 0.0185(17) -0.0026(17)
C24 0.038(2) 0.088(4) 0.050(2) -0.014(2) 0.016(2) -0.010(2)
C25 0.078(3) 0.063(3) 0.072(3) -0.027(3) 0.053(3) -0.009(3)
C26 0.068(3) 0.077(3) 0.032(2) 0.007(2) 0.018(2) 0.012(2)
C1' 0.0266(19) 0.042(2) 0.0324(19) 0.0044(17) 0.0140(16) 0.0033(16)
C2' 0.0273(18) 0.030(2) 0.0291(18) -0.0021(15) 0.0032(14) -0.0034(14)
C3' 0.0278(18) 0.050(2) 0.0321(19) 0.0060(18) 0.0110(15) -0.0019(16)
C4' 0.054(2) 0.051(3) 0.053(2) 0.012(2) 0.029(2) 0.016(2)
C5' 0.029(2) 0.105(4) 0.045(2) -0.007(3) 0.0093(19) 0.002(2)
C6' 0.053(3) 0.057(3) 0.044(2) -0.002(2) 0.024(2) -0.014(2)
C7' 0.0172(16) 0.034(2) 0.0298(18) 0.0011(16) 0.0056(14) 0.0037(14)
C8' 0.0225(16) 0.035(2) 0.0341(19) -0.0015(16) 0.0113(15) 0.0016(14)
C9' 0.034(2) 0.050(2) 0.036(2) -0.0125(19) 0.0155(17) -0.0040(18)
C10' 0.047(2) 0.045(2) 0.055(2) -0.018(2) 0.012(2) -0.002(2)
C11' 0.057(3) 0.030(2) 0.046(2) -0.0061(17) 0.0153(19) -0.0079(17)
C12' 0.0256(18) 0.044(2) 0.0224(17) -0.0062(16) 0.0085(14) -0.0023(15)
C13' 0.0282(18) 0.044(2) 0.0261(17) 0.0039(16) 0.0153(15) 0.0041(16)
C14' 0.0301(18) 0.045(2) 0.0270(18) 0.0000(16) 0.0145(15) 0.0051(16)
C15' 0.061(3) 0.046(2) 0.044(2) 0.011(2) 0.034(2) 0.020(2)
C16' 0.050(3) 0.078(4) 0.039(2) 0.024(2) 0.022(2) 0.029(2)
C17' 0.036(2) 0.088(4) 0.030(2) 0.009(2) 0.0050(17) 0.011(2)
C18' 0.036(2) 0.056(3) 0.0291(19) -0.0012(18) 0.0078(16) -0.0040(18)
C19' 0.0327(19) 0.044(2) 0.0337(19) 0.0048(18) 0.0109(15) 0.0031(17)
C20' 0.058(3) 0.043(2) 0.036(2) 0.0058(19) 0.0183(19) 0.017(2)
C21' 0.086(4) 0.043(3) 0.064(3) -0.012(2) 0.019(3) 0.005(2)
C22' 0.095(4) 0.095(4) 0.062(3) 0.011(3) 0.052(3) 0.030(3)
C23' 0.0253(19) 0.066(3) 0.041(2) 0.007(2) 0.0088(17) 0.0140(18)
C24' 0.034(2) 0.073(3) 0.052(2) 0.015(2) 0.0214(19) 0.015(2)
C25' 0.037(2) 0.108(4) 0.057(3) -0.012(3) -0.009(2) 0.015(3)
C26' 0.052(3) 0.107(4) 0.055(3) 0.034(3) 0.026(2) 0.027(3)

loop_
_atom_type_symbol
_atom_type_description
_atom_type_scat_dispersion_real
_atom_type_scat_dispersion_imag
_atom_type_scat_source
C C 0.0033 0.0016 'International Tables Vol C Tables 4.2.6.8 and 6.1.1.4'
H H 0.0000 0.0000 'International Tables Vol C Tables 4.2.6.8 and 6.1.1.4'
N N 0.0061 0.0033 'International Tables Vol C Tables 4.2.6.8 and 6.1.1.4'
O O 0.0106 0.0060 'International Tables Vol C Tables 4.2.6.8 and 6.1.1.4'
S S 0.1246 0.1234 'International Tables Vol C Tables 4.2.6.8 and 6.1.1.4'

loop_
_geom_angle_atom_site_label_1
_geom_angle_atom_site_label_2
_geom_angle_atom_site_label_3
_geom_angle
O5 S1 O6 119.89(17)
O5 S1 N4 106.57(17)
O6 S1 N4 108.51(17)
O5 S1 C14 108.95(16)
O6 S1 C14 105.40(18)
N4 S1 C14 106.89(15)
O6' S1' O5' 120.33(18)
O6' S1' N4' 107.81(17)
O5' S1' N4' 106.59(17)
O6' S1' C14' 105.83(17)
O5' S1' C14' 108.15(16)
N4' S1' C14' 107.58(15)
C1 O1 C23 119.7(3)
C1' O1' C23' 121.9(3)
C1 N1 C2 121.2(3)
C1 N1 H1N 119.4
C2 N1 H1N 119.4
C7 N2 C8 118.4(3)
C7 N2 C11 129.8(3)
C8 N2 C11 110.4(2)
C12 N3 C13 123.7(3)
C12 N3 H2N 119(2)
C13 N3 H2N 117(2)
C19 N4 S1 120.4(2)
C19 N4 H3N 119.8
S1 N4 H3N 119.8
C1' N1' C2' 121.7(3)
C1' N1' H1'N 119.2
C2' N1' H1'N 119.2
C7' N2' C8' 118.7(3)
C7' N2' C11' 129.1(3)
C8' N2' C11' 112.2(3)
C12' N3' C13' 122.3(3)
C12' N3' H2'N 119(2)
C13' N3' H2'N 118(2)
C19' N4' S1' 121.0(3)
C19' N4' H3'N 115(3)
S1' N4' H3'N 116(3)
O2 C1 N1 125.2(3)
O2 C1 O1 124.5(3)
N1 C1 O1 110.3(3)
N1 C2 C7 106.3(3)
N1 C2 C3 112.3(3)
C7 C2 C3 113.3(3)
N1 C2 H2 108.2
C7 C2 H2 108.2
C3 C2 H2 108.2
C5 C3 C4 109.3(3)
C5 C3 C6 110.5(3)
C4 C3 C6 107.4(3)
C5 C3 C2 110.9(3)
C4 C3 C2 110.5(3)
C6 C3 C2 108.1(3)
C3 C4 H4C 109.5
C3 C4 H4A 109.5
H4C C4 H4A 109.5
C3 C4 H4B 109.5
H4C C4 H4B 109.5
H4A C4 H4B 109.5
C3 C5 H5A 109.5
C3 C5 H5C 109.5
H5A C5 H5C 109.5
C3 C5 H5B 109.5
H5A C5 H5B 109.5
H5C C5 H5B 109.5
C3 C6 H6B 109.5
C3 C6 H6C 109.5
H6B C6 H6C 109.5
C3 C6 H6A 109.5
H6B C6 H6A 109.5
H6C C6 H6A 109.5
O3 C7 N2 120.7(3)
O3 C7 C2 120.0(3)
N2 C7 C2 119.3(3)
N2 C8 C9 104.7(3)
N2 C8 C12 113.7(2)
C9 C8 C12 110.3(3)
N2 C8 H8 109.4
C9 C8 H8 109.4
C12 C8 H8 109.4
C10 C9 C8 102.5(3)
C10 C9 H9B 111.3
C8 C9 H9B 111.3
C10 C9 H9A 111.3
C8 C9 H9A 111.3
H9B C9 H9A 109.2
C9 C10 C11 102.9(3)
C9 C10 H10A 111.2
C11 C10 H10A 111.2
C9 C10 H10B 111.2
C11 C10 H10B 111.2
H10A C10 H10B 109.1
N2 C11 C10 102.8(3)
N2 C11 H11B 111.2
C10 C11 H11B 111.2
N2 C11 H11A 111.2
C10 C11 H11A 111.2
H11B C11 H11A 109.1
O4 C12 N3 123.3(3)
O4 C12 C8 125.1(3)
N3 C12 C8 111.4(3)
C18 C13 C14 119.7(3)
C18 C13 N3 119.8(3)
C14 C13 N3 120.6(3)
C13 C14 C15 119.5(3)
C13 C14 S1 120.2(3)
C15 C14 S1 120.4(3)
C16 C15 C14 120.2(4)
C16 C15 H15 119.9
C14 C15 H15 119.9
C15 C16 C17 120.0(4)
C15 C16 H16 120.0
C17 C16 H16 120.0
C18 C17 C16 120.5(4)
C18 C17 H17 119.8
C16 C17 H17 119.8
C17 C18 C13 120.1(3)
C17 C18 H18 120.0
C13 C18 H18 120.0
N4 C19 C20 112.0(3)
N4 C19 H19A 109.2
C20 C19 H19A 109.2
N4 C19 H19B 109.2
C20 C19 H19B 109.2
H19A C19 H19B 107.9
C21 C20 C19 109.2(3)
C21 C20 C22 110.7(3)
C19 C20 C22 111.3(3)
C21 C20 H20 108.5
C19 C20 H20 108.5
C22 C20 H20 108.5
C20 C21 H21C 109.5
C20 C21 H21B 109.5
H21C C21 H21B 109.5
C20 C21 H21A 109.5
H21C C21 H21A 109.5
H21B C21 H21A 109.5
C20 C22 H22C 109.5
C20 C22 H22A 109.5
H22C C22 H22A 109.5
C20 C22 H22B 109.5
H22C C22 H22B 109.5
H22A C22 H22B 109.5
O1 C23 C26 110.5(3)
O1 C23 C24 110.0(3)
C26 C23 C24 112.8(3)
O1 C23 C25 102.4(3)
C26 C23 C25 109.6(3)
C24 C23 C25 111.0(3)
C23 C24 H24A 109.5
C23 C24 H24B 109.5
H24A C24 H24B 109.5
C23 C24 H24C 109.5
H24A C24 H24C 109.5
H24B C24 H24C 109.5
C23 C25 H25C 109.5
C23 C25 H25B 109.5
H25C C25 H25B 109.5
C23 C25 H25A 109.5
H25C C25 H25A 109.5
H25B C25 H25A 109.5
C23 C26 H26A 109.5
C23 C26 H26C 109.5
H26A C26 H26C 109.5
C23 C26 H26B 109.5
H26A C26 H26B 109.5
H26C C26 H26B 109.5
O2' C1' O1' 126.8(3)
O2' C1' N1' 124.4(3)
O1' C1' N1' 108.8(3)
N1' C2' C7' 109.3(3)
N1' C2' C3' 112.1(3)
C7' C2' C3' 112.3(3)
N1' C2' H2' 107.6
C7' C2' H2' 107.6
C3' C2' H2' 107.6
C6' C3' C4' 109.6(3)
C6' C3' C5' 108.8(3)
C4' C3' C5' 109.2(3)
C6' C3' C2' 108.2(3)
C4' C3' C2' 111.8(3)
C5' C3' C2' 109.2(3)
C3' C4' H4'B 109.5
C3' C4' H4'A 109.5
H4'B C4' H4'A 109.5
C3' C4' H4'C 109.5
H4'B C4' H4'C 109.5
H4'A C4' H4'C 109.5
C3' C5' H5'C 109.5
C3' C5' H5'A 109.5
H5'C C5' H5'A 109.5
C3' C5' H5'B 109.5
H5'C C5' H5'B 109.5
H5'A C5' H5'B 109.5
C3' C6' H6'B 109.5
C3' C6' H6'A 109.5
H6'B C6' H6'A 109.5
C3' C6' H6'C 109.5
H6'B C6' H6'C 109.5
H6'A C6' H6'C 109.5
O3' C7' N2' 120.9(3)
O3' C7' C2' 120.6(3)
N2' C7' C2' 118.5(3)
N2' C8' C12' 111.3(3)
N2' C8' C9' 103.7(3)
C12' C8' C9' 109.9(3)
N2' C8' H8' 110.6
C12' C8' H8' 110.6
C9' C8' H8' 110.6
C10' C9' C8' 104.3(3)
C10' C9' H9'B 110.9
C8' C9' H9'B 110.9
C10' C9' H9'A 110.9
C8' C9' H9'A 110.9
H9'B C9' H9'A 108.9
C9' C10' C11' 104.0(3)
C9' C10' H11' 110.9
C11' C10' H11' 110.9
C9' C10' H10' 110.9
C11' C10' H10' 110.9
H11' C10' H10' 109.0
N2' C11' C10' 102.9(3)
N2' C11' H13' 111.2
C10' C11' H13' 111.2
N2' C11' H12' 111.2
C10' C11' H12' 111.2
H13' C11' H12' 109.1
O4' C12' N3' 122.8(3)
O4' C12' C8' 122.3(3)
N3' C12' C8' 114.7(3)
C18' C13' C14' 118.9(3)
C18' C13' N3' 119.2(3)
C14' C13' N3' 121.9(3)
C15' C14' C13' 119.9(3)
C15' C14' S1' 119.0(3)
C13' C14' S1' 121.1(3)
C16' C15' C14' 120.6(4)
C16' C15' H15' 119.7
C14' C15' H15' 119.7
C15' C16' C17' 119.7(4)
C15' C16' H16' 120.2
C17' C16' H16' 120.2
C16' C17' C18' 120.4(4)
C16' C17' H17' 119.8
C18' C17' H17' 119.8
C13' C18' C17' 120.5(4)
C13' C18' H18' 119.8
C17' C18' H18' 119.8
N4' C19' C20' 113.0(3)
N4' C19' H19' 109.0
C20' C19' H19' 109.0
N4' C19' H20' 109.0
C20' C19' H20' 109.0
H19' C19' H20' 107.8
C21' C20' C19' 111.8(3)
C21' C20' C22' 111.7(4)
C19' C20' C22' 108.6(3)
C21' C20' H21' 110.8(19)
C19' C20' H21' 107.7(18)
C22' C20' H21' 106.0(19)
C20' C21' H25' 109.5
C20' C21' H27' 109.5
H25' C21' H27' 109.5
C20' C21' H26' 109.5
H25' C21' H26' 109.5
H27' C21' H26' 109.5
C20' C22' H23' 109.5
C20' C22' H24' 109.5
H23' C22' H24' 109.5
C20' C22' H22' 109.5
H23' C22' H22' 109.5
H24' C22' H22' 109.5
O1' C23' C26' 111.1(3)
O1' C23' C25' 101.5(3)
C26' C23' C25' 111.1(4)
O1' C23' C24' 109.1(3)
C26' C23' C24' 110.9(4)
C25' C23' C24' 112.7(4)
C23' C24' H28' 109.5
C23' C24' H29' 109.5
H28' C24' H29' 109.5
C23' C24' H30' 109.5
H28' C24' H30' 109.5
H29' C24' H30' 109.5
C23' C25' H32' 109.5
C23' C25' H31' 109.5
H32' C25' H31' 109.5
C23' C25' H33' 109.5
H32' C25' H33' 109.5
H31' C25' H33' 109.5
C23' C26' H36' 109.5
C23' C26' H34' 109.5
H36' C26' H34' 109.5
C23' C26' H35' 109.5
H36' C26' H35' 109.5
H34' C26' H35' 109.5

loop_
_geom_bond_atom_site_label_1
_geom_bond_atom_site_label_2
_geom_bond_distance
S1 O5 1.428(3)
S1 O6 1.430(3)
S1 N4 1.609(3)
S1 C14 1.765(4)
S1' O6' 1.425(3)
S1' O5' 1.428(3)
S1' N4' 1.609(3)
S1' C14' 1.783(3)
O1 C1 1.351(4)
O1 C23 1.480(4)
O2 C1 1.204(4)
O3 C7 1.241(4)
O4 C12 1.214(3)
O1' C1' 1.339(4)
O1' C23' 1.484(4)
O2' C1' 1.201(4)
O3' C7' 1.235(4)
O4' C12' 1.223(4)
N1 C1 1.347(4)
N1 C2 1.455(4)
N1 H1N 0.8800
N2 C7 1.340(4)
N2 C8 1.460(4)
N2 C11 1.482(4)
N3 C12 1.360(4)
N3 C13 1.419(4)
N3 H2N 0.82(3)
N4 C19 1.465(4)
N4 H3N 0.8800
N1' C1' 1.351(4)
N1' C2' 1.456(4)
N1' H1'N 0.8800
N2' C7' 1.345(4)
N2' C8' 1.455(4)
N2' C11' 1.472(4)
N3' C12' 1.360(4)
N3' C13' 1.420(4)
N3' H2'N 0.83(3)
N4' C19' 1.462(4)
N4' H3'N 0.81(3)
C2 C7 1.537(4)
C2 C3 1.555(4)
C2 H2 1.0000
C3 C5 1.527(5)
C3 C4 1.524(5)
C3 C6 1.537(5)
C4 H4C 0.9800
C4 H4A 0.9800
C4 H4B 0.9800
C5 H5A 0.9800
C5 H5C 0.9800
C5 H5B 0.9800
C6 H6B 0.9800
C6 H6C 0.9800
C6 H6A 0.9800
C8 C9 1.520(4)
C8 C12 1.520(4)
C8 H8 1.0000
C9 C10 1.514(5)
C9 H9B 0.9900
C9 H9A 0.9900
C10 C11 1.518(4)
C10 H10A 0.9900
C10 H10B 0.9900
C11 H11B 0.9900
C11 H11A 0.9900
C13 C18 1.386(5)
C13 C14 1.393(4)
C14 C15 1.391(5)
C15 C16 1.374(6)
C15 H15 0.9500
C16 C17 1.382(6)
C16 H16 0.9500
C17 C18 1.372(5)
C17 H17 0.9500
C18 H18 0.9500
C19 C20 1.517(5)
C19 H19A 0.9900
C19 H19B 0.9900
C20 C21 1.518(5)
C20 C22 1.518(5)
C20 H20 1.0000
C21 H21C 0.9800
C21 H21B 0.9800
C21 H21A 0.9800
C22 H22C 0.9800
C22 H22A 0.9800
C22 H22B 0.9800
C23 C26 1.502(5)
C23 C24 1.513(5)
C23 C25 1.518(5)
C24 H24A 0.9800
C24 H24B 0.9800
C24 H24C 0.9800
C25 H25C 0.9800
C25 H25B 0.9800
C25 H25A 0.9800
C26 H26A 0.9800
C26 H26C 0.9800
C26 H26B 0.9800
C2' C7' 1.524(5)
C2' C3' 1.553(5)
C2' H2' 1.0000
C3' C6' 1.526(5)
C3' C4' 1.523(5)
C3' C5' 1.533(5)
C4' H4'B 0.9800
C4' H4'A 0.9800
C4' H4'C 0.9800
C5' H5'C 0.9800
C5' H5'A 0.9800
C5' H5'B 0.9800
C6' H6'B 0.9800
C6' H6'A 0.9800
C6' H6'C 0.9800
C8' C12' 1.511(5)
C8' C9' 1.533(5)
C8' H8' 1.0000
C9' C10' 1.507(5)
C9' H9'B 0.9900
C9' H9'A 0.9900
C10' C11' 1.515(5)
C10' H11' 0.9900
C10' H10' 0.9900
C11' H13' 0.9900
C11' H12' 0.9900
C13' C18' 1.383(5)
C13' C14' 1.389(5)
C14' C15' 1.388(5)
C15' C16' 1.371(6)
C15' H15' 0.9500
C16' C17' 1.374(6)
C16' H16' 0.9500
C17' C18' 1.383(5)
C17' H17' 0.9500
C18' H18' 0.9500
C19' C20' 1.524(5)
C19' H19' 0.9900
C19' H20' 0.9900
C20' C21' 1.514(6)
C20' C22' 1.532(6)
C20' H21' 0.96(3)
C21' H25' 0.9800
C21' H27' 0.9800
C21' H26' 0.9800
C22' H23' 0.9800
C22' H24' 0.9800
C22' H22' 0.9800
C23' C26' 1.508(6)
C23' C25' 1.514(6)
C23' C24' 1.524(5)
C24' H28' 0.9800
C24' H29' 0.9800
C24' H30' 0.9800
C25' H32' 0.9800
C25' H31' 0.9800
C25' H33' 0.9800
C26' H36' 0.9800
C26' H34' 0.9800
C26' H35' 0.9800

loop_
_geom_torsion_atom_site_label_1
_geom_torsion_atom_site_label_2
_geom_torsion_atom_site_label_3
_geom_torsion_atom_site_label_4
_geom_torsion
O5 S1 N4 C19 -168.8(2)
O6 S1 N4 C19 60.8(3)
C14 S1 N4 C19 -52.4(3)
O6' S1' N4' C19' 49.3(3)
O5' S1' N4' C19' 179.8(3)
C14' S1' N4' C19' -64.4(3)
C2 N1 C1 O2 -1.5(5)
C2 N1 C1 O1 177.8(3)
C23 O1 C1 O2 5.6(5)
C23 O1 C1 N1 -173.7(3)
C1 N1 C2 C7 -128.4(3)
C1 N1 C2 C3 107.1(4)
N1 C2 C3 C5 63.0(4)
C7 C2 C3 C5 -57.5(4)
N1 C2 C3 C4 -175.6(3)
C7 C2 C3 C4 63.9(4)
N1 C2 C3 C6 -58.2(4)
C7 C2 C3 C6 -178.7(3)
C8 N2 C7 O3 5.3(4)
C11 N2 C7 O3 170.5(3)
C8 N2 C7 C2 -174.1(3)
C11 N2 C7 C2 -8.9(5)
N1 C2 C7 O3 -31.8(4)
C3 C2 C7 O3 92.0(4)
N1 C2 C7 N2 147.6(3)
C3 C2 C7 N2 -88.6(4)
C7 N2 C8 C9 176.3(3)
C11 N2 C8 C9 8.4(3)
C7 N2 C8 C12 -63.3(4)
C11 N2 C8 C12 128.8(3)
N2 C8 C9 C10 -30.4(3)
C12 C8 C9 C10 -153.0(3)
C8 C9 C10 C11 40.8(3)
C7 N2 C11 C10 -149.2(3)
C8 N2 C11 C10 17.0(3)
C9 C10 C11 N2 -35.5(3)
C13 N3 C12 O4 -7.5(5)
C13 N3 C12 C8 168.5(3)
N2 C8 C12 O4 -33.4(4)
C9 C8 C12 O4 83.8(4)
N2 C8 C12 N3 150.7(3)
C9 C8 C12 N3 -92.1(3)
C12 N3 C13 C18 -61.5(4)
C12 N3 C13 C14 120.0(3)
C18 C13 C14 C15 -4.3(5)
N3 C13 C14 C15 174.2(3)
C18 C13 C14 S1 174.2(2)
N3 C13 C14 S1 -7.3(4)
O5 S1 C14 C13 60.1(3)
O6 S1 C14 C13 -170.1(3)
N4 S1 C14 C13 -54.7(3)
O5 S1 C14 C15 -121.5(3)
O6 S1 C14 C15 8.4(3)
N4 S1 C14 C15 123.7(3)
C13 C14 C15 C16 1.7(5)
S1 C14 C15 C16 -176.7(3)
C14 C15 C16 C17 1.6(6)
C15 C16 C17 C18 -2.3(6)
C16 C17 C18 C13 -0.3(5)
C14 C13 C18 C17 3.6(5)
N3 C13 C18 C17 -174.9(3)
S1 N4 C19 C20 -141.2(3)
N4 C19 C20 C21 -165.9(3)
N4 C19 C20 C22 71.5(4)
C1 O1 C23 C26 -64.6(4)
C1 O1 C23 C24 60.7(4)
C1 O1 C23 C25 178.7(3)
C23' O1' C1' O2' 13.9(5)
C23' O1' C1' N1' -167.0(3)
C2' N1' C1' O2' 1.8(5)
C2' N1' C1' O1' -177.3(3)
C1' N1' C2' C7' -110.1(3)
C1' N1' C2' C3' 124.7(3)
N1' C2' C3' C6' -60.4(4)
C7' C2' C3' C6' 176.1(3)
N1' C2' C3' C4' 60.4(4)
C7' C2' C3' C4' -63.1(4)
N1' C2' C3' C5' -178.6(3)
C7' C2' C3' C5' 57.9(4)
C8' N2' C7' O3' -2.0(4)
C11' N2' C7' O3' 175.9(3)
C8' N2' C7' C2' 176.9(3)
C11' N2' C7' C2' -5.2(5)
N1' C2' C7' O3' -49.1(4)
C3' C2' C7' O3' 76.0(4)
N1' C2' C7' N2' 132.0(3)
C3' C2' C7' N2' -102.9(3)
C7' N2' C8' C12' -58.7(4)
C11' N2' C8' C12' 123.1(3)
C7' N2' C8' C9' -176.9(3)
C11' N2' C8' C9' 4.9(4)
N2' C8' C9' C10' -25.2(3)
C12' C8' C9' C10' -144.3(3)
C8' C9' C10' C11' 35.9(4)
C7' N2' C11' C10' -160.9(3)
C8' N2' C11' C10' 17.0(4)
C9' C10' C11' N2' -32.3(4)
C13' N3' C12' O4' -10.3(5)
C13' N3' C12' C8' 165.5(3)
N2' C8' C12' O4' -43.5(4)
C9' C8' C12' O4' 70.8(4)
N2' C8' C12' N3' 140.7(3)
C9' C8' C12' N3' -104.9(3)
C12' N3' C13' C18' -57.6(4)
C12' N3' C13' C14' 123.2(4)
C18' C13' C14' C15' -3.0(5)
N3' C13' C14' C15' 176.2(3)
C18' C13' C14' S1' 176.0(3)
N3' C13' C14' S1' -4.8(5)
O6' S1' C14' C15' 2.5(3)
O5' S1' C14' C15' -127.7(3)
N4' S1' C14' C15' 117.6(3)
O6' S1' C14' C13' -176.5(3)
O5' S1' C14' C13' 53.3(3)
N4' S1' C14' C13' -61.5(3)
C13' C14' C15' C16' 2.5(5)
S1' C14' C15' C16' -176.6(3)
C14' C15' C16' C17' -0.5(6)
C15' C16' C17' C18' -0.9(6)
C14' C13' C18' C17' 1.6(5)
N3' C13' C18' C17' -177.6(3)
C16' C17' C18' C13' 0.3(6)
S1' N4' C19' C20' -124.5(3)
N4' C19' C20' C21' 65.2(4)
N4' C19' C20' C22' -171.1(3)
C1' O1' C23' C26' -64.9(4)
C1' O1' C23' C25' 176.9(3)
C1' O1' C23' C24' 57.7(4)
